data_2020328
loop_
_publ_author_name
'Szczesio, Ma\/lgorzata'
'Olczak, Andrzej'
'Gobis, Katarzyna'
'Mazerant, Ida'
'Ka\/lu\.zy\'nska, Sylwia'
'Foks, Henryk'
'G\/l\'owka, Marek L.'

_publ_section_title
;
 Planarity of benzoyldithiocarbazate tuberculostatics. II. Diesters of
 benzoyldithiocarbazic acid
;
_journal_issue 1
_journal_name_full 'Acta Crystallographica Section C'
_journal_page_first 75
_journal_page_last 79
_journal_paper_doi 10.1107/S2053229615024201
_journal_volume 72
_journal_year 2016
_chemical_formula_iupac 'C16 H15 N3 O3 S2'
_chemical_formula_moiety 'C16 H15 N3 O3 S2'
_chemical_formula_sum 'C16 H15 N3 O3 S2'
_chemical_formula_weight 361.43
_chemical_name_systematic
;
<i>N</i>'-[(Benzylsulfanyl)(methylsulfanyl)methylidene]-4-nitrobenzohydrazide
;
_space_group_IT_number 14
_symmetry_cell_setting monoclinic
_symmetry_space_group_name_Hall '-P 2yn'
_symmetry_space_group_name_H-M 'P 1 21/n 1'
_atom_sites_solution_hydrogens geom
_atom_sites_solution_primary direct
_atom_sites_solution_secondary difmap
_audit_creation_method SHELXL-97
_cell_angle_alpha 90.00
_cell_angle_beta 110.2530(10)
_cell_angle_gamma 90.00
_cell_formula_units_Z 4
_cell_length_a 7.3383(2)
_cell_length_b 31.5484(8)
_cell_length_c 8.0521(2)
_cell_measurement_reflns_used 7846
_cell_measurement_temperature 290
_cell_measurement_theta_max 69.3195
_cell_measurement_theta_min 2.8015
_cell_volume 1748.90(8)
_computing_cell_refinement
;
SAINT-Plus (Bruker, 2003)
;
_computing_data_collection
;
APEX2 (Bruker, 2002)
;
_computing_data_reduction
;
SAINT-Plus (Bruker, 2003)
;
_computing_molecular_graphics
;
PLATON (Spek, 2009) and Mercury (Macrae <i>et al.</i>, 2006)
;
_computing_publication_material
;
PLATON (Spek, 2009)
;
_computing_structure_refinement
;
SHELXL97 (Sheldrick, 2008)
;
_computing_structure_solution
;
SHELXS97 (Sheldrick, 2008)
;
_diffrn_ambient_temperature 290
_diffrn_measured_fraction_theta_full 0.977
_diffrn_measured_fraction_theta_max 0.977
_diffrn_measurement_device_type 'Bruker SMART APEXII CCD'
_diffrn_measurement_method '\w scan'
_diffrn_radiation_monochromator graphite
_diffrn_radiation_source 'fine-focus sealed tube'
_diffrn_radiation_type CuK\a
_diffrn_radiation_wavelength 1.54178
_diffrn_reflns_av_R_equivalents 0.0283
_diffrn_reflns_av_sigmaI/netI 0.0171
_diffrn_reflns_limit_h_max 8
_diffrn_reflns_limit_h_min -8
_diffrn_reflns_limit_k_max 38
_diffrn_reflns_limit_k_min -37
_diffrn_reflns_limit_l_max 9
_diffrn_reflns_limit_l_min -9
_diffrn_reflns_number 20093
_diffrn_reflns_theta_full 70.14
_diffrn_reflns_theta_max 70.14
_diffrn_reflns_theta_min 2.80
_exptl_absorpt_coefficient_mu 2.932
_exptl_absorpt_correction_T_max 1.000
_exptl_absorpt_correction_T_min 0.8127
_exptl_absorpt_correction_type multi-scan
_exptl_absorpt_process_details
;
(SADABS; Sheldrick, 2003)
;
_exptl_crystal_colour white
_exptl_crystal_density_diffrn 1.373
_exptl_crystal_density_method 'not measured'
_exptl_crystal_description needle
_exptl_crystal_F_000 752
_exptl_crystal_size_max 0.3
_exptl_crystal_size_mid 0.05
_exptl_crystal_size_min 0.05
_refine_diff_density_max 0.238
_refine_diff_density_min -0.187
_refine_ls_extinction_method none
_refine_ls_goodness_of_fit_ref 1.031
_refine_ls_hydrogen_treatment constr
_refine_ls_matrix_type full
_refine_ls_number_parameters 218
_refine_ls_number_reflns 3246
_refine_ls_number_restraints 0
_refine_ls_restrained_S_all 1.031
_refine_ls_R_factor_all 0.0432
_refine_ls_R_factor_gt 0.0380
_refine_ls_shift/su_max 0.000
_refine_ls_shift/su_mean 0.000
_refine_ls_structure_factor_coef Fsqd
_refine_ls_weighting_details 'calc w=1/[\s^2^(Fo^2^)+(0.0496P)^2^+0.4477P] where P=(Fo^2^+2Fc^2^)/3'
_refine_ls_weighting_scheme calc
_refine_ls_wR_factor_gt 0.1008
_refine_ls_wR_factor_ref 0.1048
_reflns_number_gt 2834
_reflns_number_total 3246
_reflns_threshold_expression I>2sigma(I)
_cod_data_source_file sk3609sup1.cif
_cod_data_source_block G3
_cod_depositor_comments
;Adding full bibliography for 2020326--2020328.cif.

 Adding full bibliography for 2020326--2020328.cif.
;
_cod_original_sg_symbol_H-M 'P 21/n'
_cod_database_code 2020328
_cod_database_fobs_code 2020328

loop_
_symmetry_equiv_pos_as_xyz
'x, y, z'
'-x+1/2, y+1/2, -z+1/2'
'-x, -y, -z'
'x-1/2, -y-1/2, z-1/2'

loop_
_atom_site_type_symbol
_atom_site_label
_atom_site_fract_x
_atom_site_fract_y
_atom_site_fract_z
_atom_site_U_iso_or_equiv
_atom_site_adp_type
_atom_site_calc_flag
_atom_site_refinement_flags
_atom_site_occupancy
_atom_site_symmetry_multiplicity
C C1 0.0604(2) 0.15839(6) 0.3466(2) 0.0577(4) Uani d . 1 1
C C4 0.1417(2) 0.26386(6) 0.2760(2) 0.0569(4) Uani d . 1 1
C C11 -0.0032(4) 0.08002(6) 0.1613(3) 0.0824(6) Uani d . 1 1
H H11A 0.1237 0.0693 0.2323 0.099 Uiso calc R 1 1
H H11B -0.0941 0.0733 0.2208 0.099 Uiso calc R 1 1
C C12 -0.0684(4) 0.06033(6) -0.0193(3) 0.0856(7) Uani d . 1 1
C C13 -0.2608(5) 0.05188(10) -0.1059(5) 0.1221(11) Uani d . 1 1
H H13 -0.3517 0.0588 -0.0536 0.147 Uiso calc R 1 1
C C14 -0.3204(7) 0.03310(12) -0.2710(6) 0.1528(16) Uani d . 1 1
H H14 -0.4514 0.0271 -0.3285 0.183 Uiso calc R 1 1
C C15 -0.1923(9) 0.02340(11) -0.3492(5) 0.1496(18) Uani d . 1 1
H H15 -0.2344 0.0110 -0.4610 0.179 Uiso calc R 1 1
C C16 -0.0017(8) 0.03158(10) -0.2660(6) 0.1366(14) Uani d . 1 1
H H16 0.0876 0.0248 -0.3204 0.164 Uiso calc R 1 1
C C17 0.0608(5) 0.04996(8) -0.0998(4) 0.1085(9) Uani d . 1 1
H H17 0.1923 0.0553 -0.0426 0.130 Uiso calc R 1 1
C C21 0.1133(4) 0.15898(10) 0.6988(3) 0.0951(8) Uani d . 1 1
H H21A 0.2321 0.1742 0.7187 0.143 Uiso calc R 1 1
H H21B 0.1215 0.1434 0.8036 0.143 Uiso calc R 1 1
H H21C 0.0070 0.1786 0.6711 0.143 Uiso calc R 1 1
C C41 0.1102(2) 0.29170(6) 0.1184(2) 0.0567(4) Uani d . 1 1
C C42 0.0938(3) 0.33488(6) 0.1418(3) 0.0645(5) Uani d . 1 1
H H42 0.1031 0.3453 0.2526 0.077 Uiso calc R 1 1
C C43 0.0637(3) 0.36251(7) 0.0025(3) 0.0738(5) Uani d . 1 1
H H43 0.0506 0.3914 0.0174 0.089 Uiso calc R 1 1
C C44 0.0534(3) 0.34648(8) -0.1584(3) 0.0725(5) Uani d . 1 1
C C45 0.0744(3) 0.30431(8) -0.1861(3) 0.0757(6) Uani d . 1 1
H H45 0.0696 0.2944 -0.2964 0.091 Uiso calc R 1 1
C C46 0.1034(3) 0.27650(7) -0.0449(3) 0.0668(5) Uani d . 1 1
H H46 0.1181 0.2476 -0.0604 0.080 Uiso calc R 1 1
N N2 0.0866(2) 0.19767(5) 0.38177(18) 0.0597(4) Uani d . 1 1
N N3 0.0685(2) 0.22441(5) 0.24002(18) 0.0571(4) Uani d . 1 1
H H3 0.0123 0.2161 0.1327 0.069 Uiso calc R 1 1
N N44 0.0194(3) 0.37648(9) -0.3085(3) 0.0941(6) Uani d . 1 1
O O5 0.2302(2) 0.27647(5) 0.42616(17) 0.0781(4) Uani d . 1 1
O O441 0.0167(3) 0.41441(8) -0.2765(3) 0.1288(8) Uani d . 1 1
O O442 -0.0070(3) 0.36199(8) -0.4537(3) 0.1248(8) Uani d . 1 1
S S1 0.00760(9) 0.137011(15) 0.13261(6) 0.07046(17) Uani d . 1 1
S S2 0.07452(8) 0.12289(2) 0.51793(7) 0.07755(19) Uani d . 1 1

loop_
_atom_site_aniso_label
_atom_site_aniso_U_11
_atom_site_aniso_U_22
_atom_site_aniso_U_33
_atom_site_aniso_U_12
_atom_site_aniso_U_13
_atom_site_aniso_U_23
C1 0.0494(9) 0.0687(11) 0.0510(9) 0.0066(8) 0.0124(7) 0.0085(8)
C4 0.0476(8) 0.0594(10) 0.0495(9) 0.0062(7) -0.0013(7) -0.0058(7)
C11 0.1110(18) 0.0554(11) 0.0815(14) 0.0049(11) 0.0340(13) 0.0055(10)
C12 0.125(2) 0.0463(10) 0.0873(15) 0.0036(11) 0.0383(15) 0.0033(10)
C13 0.130(3) 0.096(2) 0.120(2) 0.0130(18) 0.018(2) -0.0261(18)
C14 0.174(4) 0.113(3) 0.132(3) 0.011(2) 0.002(3) -0.038(2)
C15 0.260(6) 0.078(2) 0.100(2) 0.000(3) 0.048(3) -0.0165(17)
C16 0.237(5) 0.0768(19) 0.132(3) -0.013(2) 0.109(3) -0.0107(19)
C17 0.158(3) 0.0665(14) 0.123(2) -0.0125(15) 0.077(2) -0.0081(14)
C21 0.0941(16) 0.136(2) 0.0566(12) 0.0100(15) 0.0276(12) 0.0156(13)
C41 0.0420(8) 0.0642(10) 0.0539(10) -0.0037(7) 0.0040(7) -0.0040(8)
C42 0.0568(10) 0.0646(11) 0.0638(11) -0.0037(8) 0.0104(8) -0.0028(8)
C43 0.0631(11) 0.0668(12) 0.0849(15) -0.0045(9) 0.0172(11) 0.0083(10)
C44 0.0537(10) 0.0870(15) 0.0721(13) -0.0092(9) 0.0158(9) 0.0146(11)
C45 0.0624(11) 0.1048(17) 0.0603(11) -0.0124(11) 0.0218(9) -0.0039(11)
C46 0.0612(10) 0.0740(12) 0.0612(11) -0.0056(9) 0.0162(9) -0.0067(9)
N2 0.0583(8) 0.0690(10) 0.0435(7) 0.0050(7) 0.0071(6) 0.0041(6)
N3 0.0585(8) 0.0594(8) 0.0397(7) -0.0014(6) -0.0003(6) -0.0015(6)
N44 0.0705(11) 0.1181(19) 0.0900(15) -0.0077(11) 0.0232(11) 0.0288(14)
O5 0.0802(9) 0.0710(8) 0.0528(7) 0.0030(7) -0.0156(7) -0.0111(6)
O441 0.1451(19) 0.1056(16) 0.1267(17) -0.0046(13) 0.0355(14) 0.0437(14)
O442 0.1220(16) 0.172(2) 0.0833(13) -0.0042(14) 0.0399(12) 0.0322(14)
S1 0.0978(4) 0.0538(3) 0.0556(3) 0.0024(2) 0.0212(3) 0.00350(18)
S2 0.0785(3) 0.0905(4) 0.0651(3) 0.0068(3) 0.0268(3) 0.0250(3)

loop_
_atom_type_symbol
_atom_type_description
_atom_type_scat_dispersion_real
_atom_type_scat_dispersion_imag
_atom_type_scat_source
C C 0.0181 0.0091 'International Tables Vol C Tables 4.2.6.8 and 6.1.1.4'
H H 0.0000 0.0000 'International Tables Vol C Tables 4.2.6.8 and 6.1.1.4'
N N 0.0311 0.0180 'International Tables Vol C Tables 4.2.6.8 and 6.1.1.4'
O O 0.0492 0.0322 'International Tables Vol C Tables 4.2.6.8 and 6.1.1.4'
S S 0.3331 0.5567 'International Tables Vol C Tables 4.2.6.8 and 6.1.1.4'

loop_
_geom_angle_atom_site_label_1
_geom_angle_atom_site_label_2
_geom_angle_atom_site_label_3
_geom_angle
N2 C1 S2 119.00(14)
N2 C1 S1 123.75(13)
S2 C1 S1 117.25(11)
O5 C4 N3 123.29(17)
O5 C4 C41 121.40(16)
N3 C4 C41 115.30(14)
C12 C11 S1 107.46(15)
C12 C11 H11A 110.2
S1 C11 H11A 110.2
C12 C11 H11B 110.2
S1 C11 H11B 110.2
H11A C11 H11B 108.5
C17 C12 C13 118.5(3)
C17 C12 C11 121.4(3)
C13 C12 C11 120.2(3)
C12 C13 C14 120.1(4)
C12 C13 H13 119.9
C14 C13 H13 119.9
C15 C14 C13 120.8(4)
C15 C14 H14 119.6
C13 C14 H14 119.6
C14 C15 C16 119.9(4)
C14 C15 H15 120.0
C16 C15 H15 120.0
C15 C16 C17 120.0(4)
C15 C16 H16 120.0
C17 C16 H16 120.0
C12 C17 C16 120.6(4)
C12 C17 H17 119.7
C16 C17 H17 119.7
S2 C21 H21A 109.5
S2 C21 H21B 109.5
H21A C21 H21B 109.5
S2 C21 H21C 109.5
H21A C21 H21C 109.5
H21B C21 H21C 109.5
C46 C41 C42 119.55(18)
C46 C41 C4 123.19(17)
C42 C41 C4 117.22(16)
C43 C42 C41 120.55(19)
C43 C42 H42 119.7
C41 C42 H42 119.7
C44 C43 C42 118.6(2)
C44 C43 H43 120.7
C42 C43 H43 120.7
C45 C44 C43 122.8(2)
C45 C44 N44 118.9(2)
C43 C44 N44 118.3(2)
C44 C45 C46 118.3(2)
C44 C45 H45 120.9
C46 C45 H45 120.9
C41 C46 C45 120.2(2)
C41 C46 H46 119.9
C45 C46 H46 119.9
C1 N2 N3 116.44(14)
C4 N3 N2 117.83(14)
C4 N3 H3 121.1
N2 N3 H3 121.1
O442 N44 O441 124.4(3)
O442 N44 C44 118.2(3)
O441 N44 C44 117.4(3)
C1 S1 C11 104.98(10)
C1 S2 C21 100.57(11)

loop_
_geom_bond_atom_site_label_1
_geom_bond_atom_site_label_2
_geom_bond_distance
C1 N2 1.271(2)
C1 S2 1.7519(18)
C1 S1 1.7641(18)
C4 O5 1.224(2)
C4 N3 1.347(2)
C4 C41 1.494(2)
C11 C12 1.499(3)
C11 S1 1.818(2)
C11 H11A 0.9700
C11 H11B 0.9700
C12 C17 1.361(4)
C12 C13 1.367(4)
C13 C14 1.381(5)
C13 H13 0.9300
C14 C15 1.335(6)
C14 H14 0.9300
C15 C16 1.350(6)
C15 H15 0.9300
C16 C17 1.383(5)
C16 H16 0.9300
C17 H17 0.9300
C21 S2 1.792(3)
C21 H21A 0.9600
C21 H21B 0.9600
C21 H21C 0.9600
C41 C46 1.385(3)
C41 C42 1.386(3)
C42 C43 1.377(3)
C42 H42 0.9300
C43 C44 1.368(3)
C43 H43 0.9300
C44 C45 1.367(3)
C44 N44 1.487(3)
C45 C46 1.393(3)
C45 H45 0.9300
C46 H46 0.9300
N2 N3 1.388(2)
N3 H3 0.8600
N44 O442 1.207(3)
N44 O441 1.226(3)

loop_
_geom_hbond_atom_site_label_D
_geom_hbond_atom_site_label_H
_geom_hbond_atom_site_label_A
_geom_hbond_site_symmetry_A
_geom_hbond_distance_DH
_geom_hbond_distance_HA
_geom_hbond_distance_DA
_geom_hbond_angle_DHA
N3 H3 O5 4_565 0.86 2.17 2.8648(17) 137

loop_
_geom_torsion_atom_site_label_1
_geom_torsion_atom_site_label_2
_geom_torsion_atom_site_label_3
_geom_torsion_atom_site_label_4
_geom_torsion
S1 C11 C12 C17 86.7(2)
S1 C11 C12 C13 -94.2(3)
C17 C12 C13 C14 0.2(5)
C11 C12 C13 C14 -178.9(3)
C12 C13 C14 C15 -0.8(6)
C13 C14 C15 C16 0.6(6)
C14 C15 C16 C17 0.0(6)
C13 C12 C17 C16 0.4(4)
C11 C12 C17 C16 179.6(2)
C15 C16 C17 C12 -0.6(5)
O5 C4 C41 C46 146.87(19)
N3 C4 C41 C46 -32.3(2)
O5 C4 C41 C42 -31.0(2)
N3 C4 C41 C42 149.81(16)
C46 C41 C42 C43 2.4(3)
C4 C41 C42 C43 -179.69(16)
C41 C42 C43 C44 -1.0(3)
C42 C43 C44 C45 -1.0(3)
C42 C43 C44 N44 179.56(17)
C43 C44 C45 C46 1.4(3)
N44 C44 C45 C46 -179.09(17)
C42 C41 C46 C45 -1.9(3)
C4 C41 C46 C45 -179.67(16)
C44 C45 C46 C41 0.0(3)
S2 C1 N2 N3 -178.29(12)
S1 C1 N2 N3 1.0(2)
O5 C4 N3 N2 3.3(3)
C41 C4 N3 N2 -177.49(14)
C1 N2 N3 C4 -163.56(16)
C45 C44 N44 O442 7.0(3)
C43 C44 N44 O442 -173.5(2)
C45 C44 N44 O441 -174.3(2)
C43 C44 N44 O441 5.2(3)
N2 C1 S1 C11 177.33(17)
S2 C1 S1 C11 -3.33(14)
C12 C11 S1 C1 174.15(17)
N2 C1 S2 C21 3.01(18)
S1 C1 S2 C21 -176.36(12)
